data_7026856
loop_
_publ_author_name
'Son, Jung-Ho'
'Pudenz, Michael A.'
'Hoefelmeyer, James D.'

_publ_section_title
;
 Reactivity of the bifunctional ambiphilic molecule
 8-(dimesitylboryl)quinoline: hydrolysis and coordination to Cu(I), Ag(I)
 and Pd(II).
;
_journal_issue 45
_journal_name_full 'Dalton transactions (Cambridge, England : 2003)'
_journal_page_first 11081
_journal_page_last 11090
_journal_paper_doi 10.1039/c0dt00798f
_journal_volume 39
_journal_year 2010
_chemical_formula_moiety 'C27 H28 B N'
_chemical_formula_sum 'C27 H28 B N'
_chemical_formula_weight 377.31
_chemical_melting_point 438
_chemical_name_common 8-(dimesitylboryl)quinoline
_chemical_name_systematic 8-(dimesitylboryl)quinoline
_space_group_IT_number 60
_symmetry_cell_setting orthorhombic
_symmetry_Int_Tables_number 60
_symmetry_space_group_name_Hall '-P 2n 2ab'
_symmetry_space_group_name_H-M 'P b c n'
_atom_sites_solution_hydrogens geom
_atom_sites_solution_primary direct
_atom_sites_solution_secondary difmap
_audit_creation_method SHELXL-97
_cell_angle_alpha 90.00
_cell_angle_beta 90.00
_cell_angle_gamma 90.00
_cell_formula_units_Z 4
_cell_length_a 12.9460(15)
_cell_length_b 10.6126(13)
_cell_length_c 15.6759(19)
_cell_measurement_reflns_used 9921
_cell_measurement_temperature 100(2)
_cell_measurement_theta_max 25.78
_cell_measurement_theta_min 2.48
_cell_volume 2153.7(4)
_computing_cell_refinement 'SAINT (Bruker, 2006)'
_computing_data_collection 'APEX2 (Bruker, 2006)'
_computing_data_reduction SAINT
_computing_molecular_graphics 'ORTEP3 (Farrugia, 1997)'
_computing_publication_material SHELXTL
_computing_structure_refinement 'SHELXL-97 (Sheldrick, 1997)'
_computing_structure_solution 'SHELXTL (Sheldrick, 2008)'
_diffrn_ambient_temperature 100(2)
_diffrn_measured_fraction_theta_full 0.999
_diffrn_measured_fraction_theta_max 0.999
_diffrn_measurement_device_type 'Bruker SMART APEXII'
_diffrn_measurement_method '\w scans'
_diffrn_radiation_monochromator graphite
_diffrn_radiation_probe x-ray
_diffrn_radiation_type MoK\a
_diffrn_radiation_wavelength 0.71073
_diffrn_reflns_av_R_equivalents 0.0407
_diffrn_reflns_av_sigmaI/netI 0.0222
_diffrn_reflns_limit_h_max 15
_diffrn_reflns_limit_h_min -15
_diffrn_reflns_limit_k_max 12
_diffrn_reflns_limit_k_min -12
_diffrn_reflns_limit_l_max 19
_diffrn_reflns_limit_l_min -19
_diffrn_reflns_number 18703
_diffrn_reflns_theta_full 25.80
_diffrn_reflns_theta_max 25.80
_diffrn_reflns_theta_min 2.48
_diffrn_source 'fine-focus sealed tube'
_diffrn_source_type 'Bruker SMART APEXII'
_exptl_absorpt_coefficient_mu 0.066
_exptl_absorpt_correction_T_max 0.9857
_exptl_absorpt_correction_T_min 0.9371
_exptl_absorpt_correction_type multi-scan
_exptl_absorpt_process_details '(SADABS; Bruker, 2003)'
_exptl_crystal_colour colorless
_exptl_crystal_density_diffrn 1.164
_exptl_crystal_density_method 'not measured'
_exptl_crystal_description block
_exptl_crystal_F_000 808
_exptl_crystal_recrystallization_method 'hexane evaporation'
_exptl_crystal_size_max 1.00
_exptl_crystal_size_mid 0.29
_exptl_crystal_size_min 0.22
_refine_diff_density_max 0.263
_refine_diff_density_min -0.220
_refine_diff_density_rms 0.047
_refine_ls_extinction_method none
_refine_ls_goodness_of_fit_ref 1.274
_refine_ls_hydrogen_treatment constr
_refine_ls_matrix_type full
_refine_ls_number_parameters 161
_refine_ls_number_reflns 2068
_refine_ls_number_restraints 0
_refine_ls_restrained_S_all 1.274
_refine_ls_R_factor_all 0.0943
_refine_ls_R_factor_gt 0.0736
_refine_ls_shift/su_max 0.001
_refine_ls_shift/su_mean 0.000
_refine_ls_structure_factor_coef Fsqd
_refine_ls_weighting_details 'calc w=1/[\s^2^(Fo^2^)+(0.0297P)^2^+3.1984P] where P=(Fo^2^+2Fc^2^)/3'
_refine_ls_weighting_scheme calc
_refine_ls_wR_factor_gt 0.1684
_refine_ls_wR_factor_ref 0.1802
_reflns_number_gt 1617
_reflns_number_total 2068
_reflns_threshold_expression >2sigma(I)
_cod_data_source_file c0dt00798f.txt
_cod_data_source_block 8-(dimesitylboryl)quinoline_2
_cod_database_code 7026856

loop_
_symmetry_equiv_pos_as_xyz
'x, y, z'
'-x+1/2, -y+1/2, z+1/2'
'x+1/2, -y+1/2, -z'
'-x, y, -z+1/2'
'-x, -y, -z'
'x-1/2, y-1/2, -z-1/2'
'-x-1/2, y-1/2, z'
'x, -y, z-1/2'

loop_
_atom_site_label
_atom_site_type_symbol
_atom_site_fract_x
_atom_site_fract_y
_atom_site_fract_z
_atom_site_U_iso_or_equiv
_atom_site_adp_type
_atom_site_occupancy
_atom_site_symmetry_multiplicity
_atom_site_calc_flag
_atom_site_refinement_flags
_atom_site_disorder_assembly
_atom_site_disorder_group
B1 B 0.0000 -0.1441(5) 0.7500 0.0429(13) Uani 1 2 d S . .
C8 C 0.0091(4) -0.0015(5) 0.7918(4) 0.0269(9) Uani 0.50 1 d P A -1
C7 C 0.0308(5) 0.0248(6) 0.8732(5) 0.0300(16) Uani 0.50 1 d P A -1
H7 H 0.0342 -0.0410 0.9141 0.036 Uiso 0.50 1 calc PR A -1
C6 C 0.0495(14) 0.1582(13) 0.8996(12) 0.0352(10) Uani 0.50 1 d P A -1
H6 H 0.0699 0.1756 0.9566 0.042 Uiso 0.50 1 calc PR A -1
C5 C 0.0390(6) 0.2473(8) 0.8482(6) 0.0354(18) Uani 0.50 1 d P A -1
H5 H 0.0514 0.3309 0.8674 0.042 Uiso 0.50 1 calc PR A -1
C4 C -0.0097(4) 0.3265(5) 0.7046(4) 0.0352(10) Uani 0.50 1 d P A -1
H4 H -0.0023 0.4122 0.7213 0.042 Uiso 0.50 1 calc PR A -1
C3 C -0.0387(6) 0.2963(8) 0.6249(6) 0.0369(18) Uani 0.50 1 d P A -1
H3 H -0.0529 0.3621 0.5855 0.044 Uiso 0.50 1 calc PR A -1
C2 C -0.0495(15) 0.1626(19) 0.5960(10) 0.048(2) Uani 0.50 1 d P A -1
H2 H -0.0683 0.1435 0.5389 0.057 Uiso 0.50 1 calc PR A -1
N1 N -0.0326(5) 0.0744(6) 0.6501(5) 0.0352(10) Uani 0.50 1 d P A -1
C9 C -0.0030(8) 0.1008(5) 0.7323(3) 0.0205(17) Uani 0.50 1 d P A -1
C10 C 0.0097(6) 0.2279(4) 0.7633(5) 0.0269(9) Uani 0.50 1 d P A -1
C11 C 0.0703(2) -0.2163(3) 0.6853(2) 0.0370(7) Uani 1 1 d . A .
C12 C 0.1772(2) -0.1891(3) 0.6781(2) 0.0374(7) Uani 1 1 d . . .
C13 C 0.2390(2) -0.2593(3) 0.62318(19) 0.0412(8) Uani 1 1 d . A .
H13 H 0.3104 -0.2396 0.6194 0.049 Uiso 1 1 calc R . .
C14 C 0.2004(2) -0.3563(3) 0.5740(2) 0.0432(8) Uani 1 1 d . . .
C15 C 0.0949(2) -0.3829(3) 0.5805(2) 0.0445(8) Uani 1 1 d . A .
H15 H 0.0666 -0.4492 0.5472 0.053 Uiso 1 1 calc R . .
C16 C 0.0304(2) -0.3146(3) 0.6345(2) 0.0396(7) Uani 1 1 d . . .
C17 C 0.2278(2) -0.0862(3) 0.7313(2) 0.0464(8) Uani 1 1 d . A .
H17A H 0.1953 -0.0050 0.7184 0.070 Uiso 1 1 calc R . .
H17B H 0.3016 -0.0821 0.7178 0.070 Uiso 1 1 calc R . .
H17C H 0.2189 -0.1053 0.7921 0.070 Uiso 1 1 calc R . .
C18 C 0.2691(3) -0.4315(4) 0.5152(2) 0.0555(10) Uani 1 1 d . A .
H18A H 0.3415 -0.4098 0.5260 0.083 Uiso 0.50 1 calc PR . .
H18B H 0.2517 -0.4118 0.4558 0.083 Uiso 0.50 1 calc PR . .
H18C H 0.2585 -0.5217 0.5255 0.083 Uiso 0.50 1 calc PR . .
H18D H 0.2264 -0.4857 0.4788 0.083 Uiso 0.50 1 calc PR . .
H18E H 0.3161 -0.4837 0.5491 0.083 Uiso 0.50 1 calc PR . .
H18F H 0.3093 -0.3739 0.4793 0.083 Uiso 0.50 1 calc PR . .
C19 C -0.0845(2) -0.3473(4) 0.6346(2) 0.0509(9) Uani 1 1 d . A .
H19A H -0.1009 -0.3974 0.5838 0.076 Uiso 1 1 calc R . .
H19B H -0.1253 -0.2695 0.6340 0.076 Uiso 1 1 calc R . .
H19C H -0.1010 -0.3959 0.6859 0.076 Uiso 1 1 calc R . .

loop_
_atom_site_aniso_label
_atom_site_aniso_U_11
_atom_site_aniso_U_22
_atom_site_aniso_U_33
_atom_site_aniso_U_23
_atom_site_aniso_U_13
_atom_site_aniso_U_12
B1 0.022(2) 0.024(3) 0.082(4) 0.000 -0.010(2) 0.000
C8 0.020(2) 0.0239(19) 0.037(3) 0.0014(18) -0.0005(17) -0.0007(17)
C7 0.029(3) 0.015(3) 0.046(4) -0.004(3) -0.003(3) -0.005(3)
C6 0.0269(19) 0.018(2) 0.061(3) 0.002(2) -0.0008(19) 0.0008(16)
C5 0.029(3) 0.024(5) 0.053(6) -0.011(4) 0.005(3) -0.006(3)
C4 0.0269(19) 0.018(2) 0.061(3) 0.002(2) -0.0008(19) 0.0008(16)
C3 0.029(3) 0.029(5) 0.053(5) 0.008(3) -0.001(3) 0.000(3)
C2 0.036(4) 0.086(7) 0.021(4) 0.025(4) -0.006(3) 0.006(4)
N1 0.0269(19) 0.018(2) 0.061(3) 0.002(2) -0.0008(19) 0.0008(16)
C9 0.017(2) 0.034(3) 0.011(5) 0.0037(19) -0.005(5) -0.002(3)
C10 0.020(2) 0.0239(19) 0.037(3) 0.0014(18) -0.0005(17) -0.0007(17)
C11 0.0290(14) 0.0339(16) 0.0480(18) 0.0154(14) -0.0054(13) -0.0034(12)
C12 0.0293(14) 0.0368(17) 0.0461(18) 0.0136(14) -0.0039(13) -0.0033(12)
C13 0.0280(14) 0.0476(19) 0.0479(18) 0.0113(16) -0.0027(14) -0.0042(13)
C14 0.0373(16) 0.048(2) 0.0446(18) 0.0111(16) 0.0018(14) -0.0003(14)
C15 0.0390(17) 0.0466(19) 0.0479(19) 0.0022(16) 0.0011(14) -0.0081(15)
C16 0.0324(15) 0.0388(18) 0.0475(18) 0.0087(15) -0.0005(14) -0.0047(13)
C17 0.0301(16) 0.050(2) 0.059(2) 0.0056(17) -0.0037(14) -0.0024(14)
C18 0.0428(19) 0.070(3) 0.053(2) 0.0002(19) 0.0061(16) 0.0001(18)
C19 0.0328(16) 0.057(2) 0.063(2) -0.0117(19) 0.0031(16) -0.0115(15)

loop_
_atom_type_symbol
_atom_type_description
_atom_type_scat_dispersion_real
_atom_type_scat_dispersion_imag
_atom_type_scat_source
C C 0.0033 0.0016 'International Tables Vol C Tables 4.2.6.8 and 6.1.1.4'
H H 0.0000 0.0000 'International Tables Vol C Tables 4.2.6.8 and 6.1.1.4'
B B 0.0013 0.0007 'International Tables Vol C Tables 4.2.6.8 and 6.1.1.4'
N N 0.0061 0.0033 'International Tables Vol C Tables 4.2.6.8 and 6.1.1.4'

loop_
_geom_angle_atom_site_label_1
_geom_angle_atom_site_label_2
_geom_angle_atom_site_label_3
_geom_angle
_geom_angle_site_symmetry_1
_geom_angle_site_symmetry_3
C11 B1 C11 121.3(4) . 4_556
C11 B1 C8 131.6(3) . .
C11 B1 C8 103.5(2) 4_556 .
C11 B1 C8 103.5(2) . 4_556
C11 B1 C8 131.6(3) 4_556 4_556
C8 B1 C8 47.4(4) . 4_556
C7 C8 C9 118.9(5) . .
C7 C8 B1 125.8(5) . .
C9 C8 B1 115.2(4) . .
C8 C7 C6 119.8(9) . .
C8 C7 H7 120.1 . .
C6 C7 H7 120.1 . .
C5 C6 C7 121.3(14) . .
C5 C6 H6 119.3 . .
C7 C6 H6 119.3 . .
C6 C5 C10 122.1(10) . .
C6 C5 H5 118.9 . .
C10 C5 H5 118.9 . .
C3 C4 C10 118.5(6) . .
C3 C4 H4 120.7 . .
C10 C4 H4 120.7 . .
C4 C3 C2 122.2(9) . .
C4 C3 H3 118.9 . .
C2 C3 H3 118.9 . .
N1 C2 C3 118.5(13) . .
N1 C2 H2 120.7 . .
C3 C2 H2 120.7 . .
C2 N1 C9 121.2(10) . .
N1 C9 C8 118.9(5) . .
N1 C9 C10 122.6(5) . .
C8 C9 C10 118.4(4) . .
C5 C10 C4 123.8(6) . .
C5 C10 C9 119.2(5) . .
C4 C10 C9 116.9(5) . .
C16 C11 C12 117.6(3) . .
C16 C11 B1 121.0(2) . .
C12 C11 B1 121.3(3) . .
C13 C12 C11 120.1(3) . .
C13 C12 C17 118.4(3) . .
C11 C12 C17 121.5(3) . .
C14 C13 C12 122.5(3) . .
C14 C13 H13 118.8 . .
C12 C13 H13 118.8 . .
C13 C14 C15 117.6(3) . .
C13 C14 C18 121.5(3) . .
C15 C14 C18 120.9(3) . .
C16 C15 C14 121.7(3) . .
C16 C15 H15 119.2 . .
C14 C15 H15 119.2 . .
C15 C16 C11 120.5(3) . .
C15 C16 C19 117.8(3) . .
C11 C16 C19 121.6(3) . .
C12 C17 H17A 109.5 . .
C12 C17 H17B 109.5 . .
H17A C17 H17B 109.5 . .
C12 C17 H17C 109.5 . .
H17A C17 H17C 109.5 . .
H17B C17 H17C 109.5 . .
C14 C18 H18A 109.5 . .
C14 C18 H18B 109.5 . .
H18A C18 H18B 109.5 . .
C14 C18 H18C 109.5 . .
H18A C18 H18C 109.5 . .
H18B C18 H18C 109.5 . .
C14 C18 H18D 109.5 . .
H18A C18 H18D 141.1 . .
H18B C18 H18D 56.3 . .
H18C C18 H18D 56.3 . .
C14 C18 H18E 109.5 . .
H18A C18 H18E 56.3 . .
H18B C18 H18E 141.1 . .
H18C C18 H18E 56.3 . .
H18D C18 H18E 109.5 . .
C14 C18 H18F 109.5 . .
H18A C18 H18F 56.3 . .
H18B C18 H18F 56.3 . .
H18C C18 H18F 141.1 . .
H18D C18 H18F 109.5 . .
H18E C18 H18F 109.5 . .
C16 C19 H19A 109.5 . .
C16 C19 H19B 109.5 . .
H19A C19 H19B 109.5 . .
C16 C19 H19C 109.5 . .
H19A C19 H19C 109.5 . .
H19B C19 H19C 109.5 . .

loop_
_geom_bond_atom_site_label_1
_geom_bond_atom_site_label_2
_geom_bond_distance
_geom_bond_site_symmetry_2
B1 C11 1.564(4) .
B1 C11 1.564(4) 4_556
B1 C8 1.653(7) .
B1 C8 1.653(7) 4_556
C8 C7 1.336(9) .
C8 C9 1.439(7) .
C7 C6 1.495(16) .
C7 H7 0.9500 .
C6 C5 1.25(2) .
C6 H6 0.9500 .
C5 C10 1.400(11) .
C5 H5 0.9500 .
C4 C3 1.345(11) .
C4 C10 1.415(8) .
C4 H4 0.9500 .
C3 C2 1.50(2) .
C3 H3 0.9500 .
C2 N1 1.282(18) .
C2 H2 0.9500 .
N1 C9 1.373(8) .
C9 C10 1.443(7) .
C11 C16 1.411(4) .
C11 C12 1.417(4) .
C12 C13 1.392(4) .
C12 C17 1.522(4) .
C13 C14 1.380(5) .
C13 H13 0.9500 .
C14 C15 1.398(4) .
C14 C18 1.509(5) .
C15 C16 1.393(5) .
C15 H15 0.9500 .
C16 C19 1.527(4) .
C17 H17A 0.9800 .
C17 H17B 0.9800 .
C17 H17C 0.9800 .
C18 H18A 0.9800 .
C18 H18B 0.9800 .
C18 H18C 0.9800 .
C18 H18D 0.9800 .
C18 H18E 0.9800 .
C18 H18F 0.9800 .
C19 H19A 0.9800 .
C19 H19B 0.9800 .
C19 H19C 0.9800 .

loop_
_geom_torsion_atom_site_label_1
_geom_torsion_atom_site_label_2
_geom_torsion_atom_site_label_3
_geom_torsion_atom_site_label_4
_geom_torsion
_geom_torsion_site_symmetry_1
C11 B1 C8 C7 -110.4(6) .
C11 B1 C8 C7 47.7(6) 4_556
C8 B1 C8 C7 -177.3(9) 4_556
C11 B1 C8 C9 66.4(7) .
C11 B1 C8 C9 -135.5(6) 4_556
C8 B1 C8 C9 -0.5(5) 4_556
C9 C8 C7 C6 -4.4(12) .
B1 C8 C7 C6 172.3(9) .
C8 C7 C6 C5 4.6(19) .
C7 C6 C5 C10 0(2) .
C10 C4 C3 C2 -1.0(13) .
C4 C3 C2 N1 2(2) .
C3 C2 N1 C9 -2(2) .
C2 N1 C9 C8 176.4(12) .
C2 N1 C9 C10 0.8(17) .
C7 C8 C9 N1 -175.3(8) .
B1 C8 C9 N1 7.6(11) .
C7 C8 C9 C10 0.5(12) .
B1 C8 C9 C10 -176.6(7) .
C6 C5 C10 C4 175.6(11) .
C6 C5 C10 C9 -3.8(15) .
C3 C4 C10 C5 -179.2(9) .
C3 C4 C10 C9 0.3(11) .
N1 C9 C10 C5 179.3(9) .
C8 C9 C10 C5 3.7(13) .
N1 C9 C10 C4 -0.1(13) .
C8 C9 C10 C4 -175.8(8) .
C11 B1 C11 C16 49.3(2) 4_556
C8 B1 C11 C16 -155.8(3) .
C8 B1 C11 C16 -111.6(3) 4_556
C11 B1 C11 C12 -128.0(3) 4_556
C8 B1 C11 C12 26.9(5) .
C8 B1 C11 C12 71.1(3) 4_556
C16 C11 C12 C13 -0.7(4) .
B1 C11 C12 C13 176.7(3) .
C16 C11 C12 C17 -179.0(3) .
B1 C11 C12 C17 -1.7(4) .
C11 C12 C13 C14 0.0(5) .
C17 C12 C13 C14 178.4(3) .
C12 C13 C14 C15 0.3(5) .
C12 C13 C14 C18 -179.7(3) .
C13 C14 C15 C16 -0.1(5) .
C18 C14 C15 C16 180.0(3) .
C14 C15 C16 C11 -0.6(5) .
C14 C15 C16 C19 177.7(3) .
C12 C11 C16 C15 0.9(4) .
B1 C11 C16 C15 -176.4(3) .
C12 C11 C16 C19 -177.2(3) .
B1 C11 C16 C19 5.4(4) .
